data_4105060
loop_
_publ_author_name
'Gad Fuks'
'Nathalie Saffon'
'Laurent Maron'
'Guy Bertrand'
'Didier Bourissou'

_publ_section_title
;
 Ionic-Type Reactivity of
 1,3-Dibora-2,4-diphosphoniocyclobutane-1,3-diyls: Regio- and
 Stereoselective Addition of Hydracids
;
_journal_name_full 'Journal of the American Chemical Society'
_journal_page_first 13681
_journal_page_last 13689
_journal_paper_doi 10.1021/ja903746p
_journal_volume 131
_journal_year 2009
_chemical_formula_sum 'C25.5 H49 B2 F3 O3 P2 S'
_chemical_formula_weight 576.27
_chemical_name_systematic
;

 ?

;
_space_group_IT_number 15
_symmetry_cell_setting monoclinic
_symmetry_space_group_name_Hall '-C 2yc'
_symmetry_space_group_name_H-M 'C 1 2/c 1'
_atom_sites_solution_hydrogens geom
_atom_sites_solution_primary direct
_atom_sites_solution_secondary difmap
_audit_creation_method SHELXL-97
_cell_angle_alpha 90.00
_cell_angle_beta 114.759(2)
_cell_angle_gamma 90.00
_cell_formula_units_Z 8
_cell_length_a 32.3223(10)
_cell_length_b 11.0928(4)
_cell_length_c 19.4956(6)
_cell_measurement_reflns_used 2818
_cell_measurement_temperature 173(2)
_cell_measurement_theta_max 23.84
_cell_measurement_theta_min 2.12
_cell_volume 6347.5(4)
_computing_cell_refinement 'Bruker SMART'
_computing_data_collection 'Bruker SMART'
_computing_data_reduction 'Bruker SAINT'
_computing_molecular_graphics 'Bruker SHELXTL'
_computing_publication_material 'Bruker SHELXTL'
_computing_structure_refinement 'SHELXL-97 (Sheldrick, 1997)'
_computing_structure_solution 'SHELXS-97 (Sheldrick, 1990)'
_diffrn_ambient_temperature 173(2)
_diffrn_measured_fraction_theta_full 0.988
_diffrn_measured_fraction_theta_max 0.988
_diffrn_measurement_device_type 'CCD area detector'
_diffrn_measurement_method 'phi and omega scans'
_diffrn_radiation_monochromator graphite
_diffrn_radiation_source 'fine-focus sealed tube'
_diffrn_radiation_type MoK\a
_diffrn_radiation_wavelength 0.71073
_diffrn_reflns_av_R_equivalents 0.1323
_diffrn_reflns_av_sigmaI/netI 0.1042
_diffrn_reflns_limit_h_max 36
_diffrn_reflns_limit_h_min -36
_diffrn_reflns_limit_k_max 12
_diffrn_reflns_limit_k_min -12
_diffrn_reflns_limit_l_max 21
_diffrn_reflns_limit_l_min -21
_diffrn_reflns_number 27869
_diffrn_reflns_theta_full 23.53
_diffrn_reflns_theta_max 23.53
_diffrn_reflns_theta_min 5.20
_exptl_absorpt_coefficient_mu 0.245
_exptl_absorpt_correction_type multi-scan
_exptl_crystal_colour lustrous
_exptl_crystal_density_diffrn 1.206
_exptl_crystal_density_meas 0
_exptl_crystal_description plate
_exptl_crystal_F_000 2472
_exptl_crystal_size_max 0.50
_exptl_crystal_size_mid 0.30
_exptl_crystal_size_min 0.03
_refine_diff_density_max 0.370
_refine_diff_density_min -0.272
_refine_diff_density_rms 0.054
_refine_ls_extinction_method none
_refine_ls_goodness_of_fit_ref 0.943
_refine_ls_hydrogen_treatment mixed
_refine_ls_matrix_type full
_refine_ls_number_parameters 457
_refine_ls_number_reflns 4657
_refine_ls_number_restraints 343
_refine_ls_restrained_S_all 0.923
_refine_ls_R_factor_all 0.1118
_refine_ls_R_factor_gt 0.0483
_refine_ls_shift/su_max 0.001
_refine_ls_shift/su_mean 0.000
_refine_ls_structure_factor_coef Fsqd
_refine_ls_weighting_details 'calc w=1/[\s^2^(Fo^2^)+(0.0627P)^2^+0.0000P] where P=(Fo^2^+2Fc^2^)/3'
_refine_ls_weighting_scheme calc
_refine_ls_wR_factor_gt 0.1060
_refine_ls_wR_factor_ref 0.1314
_reflns_number_gt 2598
_reflns_number_total 4657
_reflns_threshold_expression >2sigma(I)
_cod_data_source_file ja903746p_si_004.cif
_cod_data_source_block gad02m
_cod_depositor_comments
;
The following automatic conversions were performed:

'_exptl_absorpt_correction_type' value 'multi-scans' was replaced
with the value 'multi-scan' as specified in the replacement file
'src/cod-tools/trunk/data/replacement-values/replacement_values.lst'.

Automatic conversion script
Id: cif_fix_values 5376 2017-05-30 11:51:03Z andrius 
;
_cod_original_formula_sum 'C25.50 H49 B2 F3 O3 P2 S'
_cod_database_code 4105060

loop_
_symmetry_equiv_pos_as_xyz
'x, y, z'
'-x, y, -z+1/2'
'x+1/2, y+1/2, z'
'-x+1/2, y+1/2, -z+1/2'
'-x, -y, -z'
'x, -y, z-1/2'
'-x+1/2, -y+1/2, -z'
'x+1/2, -y+1/2, z-1/2'

loop_
_atom_site_label
_atom_site_type_symbol
_atom_site_fract_x
_atom_site_fract_y
_atom_site_fract_z
_atom_site_U_iso_or_equiv
_atom_site_adp_type
_atom_site_occupancy
_atom_site_symmetry_multiplicity
_atom_site_calc_flag
_atom_site_refinement_flags
_atom_site_disorder_assembly
_atom_site_disorder_group
B1 B 0.09238(15) 0.3145(4) 0.5229(3) 0.0403(12) Uani 1 1 d . A .
H1 H 0.0705(12) 0.398(3) 0.5503(19) 0.052(11) Uiso 1 1 d . . .
B2 B 0.16398(14) 0.4855(4) 0.5620(2) 0.0273(10) Uani 1 1 d . A .
C1 C 0.06320(14) 0.1929(4) 0.4923(2) 0.0447(11) Uani 1 1 d . . .
C2 C 0.01552(15) 0.2203(5) 0.4313(3) 0.0719(15) Uani 1 1 d . . .
H2A H -0.0016 0.1449 0.4148 0.108 Uiso 1 1 calc R . .
H2B H 0.0181 0.2591 0.3882 0.108 Uiso 1 1 calc R . .
H2C H -0.0004 0.2743 0.4520 0.108 Uiso 1 1 calc R . .
C3 C 0.08546(16) 0.1014(4) 0.4573(3) 0.0688(15) Uani 1 1 d . . .
H3A H 0.1161 0.0806 0.4948 0.103 Uiso 1 1 calc R . .
H3B H 0.0875 0.1378 0.4130 0.103 Uiso 1 1 calc R . .
H3C H 0.0668 0.0283 0.4420 0.103 Uiso 1 1 calc R . .
C4 C 0.05780(17) 0.1272(4) 0.5574(3) 0.0647(14) Uani 1 1 d . . .
H4A H 0.0405 0.1780 0.5772 0.097 Uiso 1 1 calc R . .
H4B H 0.0880 0.1105 0.5977 0.097 Uiso 1 1 calc R . .
H4C H 0.0415 0.0511 0.5389 0.097 Uiso 1 1 calc R . .
P1 P 0.10723(3) 0.44574(9) 0.46649(5) 0.0317(3) Uani 1 1 d . . .
C5 C 0.11475(14) 0.4251(4) 0.3782(2) 0.0488(12) Uani 1 1 d . . .
H5 H 0.1246 0.5048 0.3663 0.059 Uiso 1 1 calc R . .
C6 C 0.15212(15) 0.3349(4) 0.3860(3) 0.0622(13) Uani 1 1 d . . .
H6A H 0.1427 0.2539 0.3936 0.093 Uiso 1 1 calc R . .
H6B H 0.1803 0.3570 0.4293 0.093 Uiso 1 1 calc R . .
H6C H 0.1573 0.3359 0.3399 0.093 Uiso 1 1 calc R . .
C7 C 0.06982(16) 0.3923(5) 0.3102(2) 0.0761(16) Uani 1 1 d . . .
H7A H 0.0758 0.3806 0.2653 0.114 Uiso 1 1 calc R . .
H7B H 0.0478 0.4577 0.3009 0.114 Uiso 1 1 calc R . .
H7C H 0.0575 0.3178 0.3211 0.114 Uiso 1 1 calc R . .
C8 C 0.06727(14) 0.5735(4) 0.4500(2) 0.0442(11) Uani 1 1 d . . .
H8 H 0.0711 0.5991 0.5015 0.053 Uiso 1 1 calc R . .
C9 C 0.01628(15) 0.5448(5) 0.4071(3) 0.0692(15) Uani 1 1 d . . .
H9A H -0.0017 0.6136 0.4109 0.104 Uiso 1 1 calc R . .
H9B H 0.0088 0.4734 0.4293 0.104 Uiso 1 1 calc R . .
H9C H 0.0092 0.5293 0.3539 0.104 Uiso 1 1 calc R . .
C10 C 0.08151(17) 0.6836(4) 0.4173(3) 0.0703(15) Uani 1 1 d . . .
H10A H 0.0748 0.6688 0.3641 0.105 Uiso 1 1 calc R . .
H10B H 0.1142 0.6978 0.4458 0.105 Uiso 1 1 calc R . .
H10C H 0.0646 0.7546 0.4211 0.105 Uiso 1 1 calc R . .
C11 C 0.20017(14) 0.2174(3) 0.6271(3) 0.0496(12) Uani 1 1 d . A .
H11 H 0.2276 0.2511 0.6697 0.060 Uiso 1 1 calc R . .
C12 C 0.21363(16) 0.1970(4) 0.5638(3) 0.0673(14) Uani 1 1 d . . .
H12A H 0.2391 0.1399 0.5797 0.101 Uiso 1 1 calc R . .
H12B H 0.2230 0.2737 0.5497 0.101 Uiso 1 1 calc R . .
H12C H 0.1877 0.1641 0.5202 0.101 Uiso 1 1 calc R . .
C13 C 0.18997(16) 0.0957(4) 0.6554(3) 0.0732(16) Uani 1 1 d . . .
H13A H 0.1634 0.0583 0.6153 0.110 Uiso 1 1 calc R . .
H13B H 0.1837 0.1095 0.6998 0.110 Uiso 1 1 calc R . .
H13C H 0.2164 0.0423 0.6690 0.110 Uiso 1 1 calc R . .
P2 P 0.15430(3) 0.32888(9) 0.60726(5) 0.0307(3) Uani 1 1 d D . .
C14 C 0.1490(5) 0.3758(15) 0.6963(7) 0.045(5) Uani 0.455(13) 1 d PDU A 1
H14 H 0.1351 0.4580 0.6850 0.054 Uiso 0.455(13) 1 calc PR A 1
C15 C 0.1169(4) 0.3017(12) 0.7200(6) 0.054(4) Uani 0.455(13) 1 d PDU A 1
H15A H 0.1280 0.2186 0.7309 0.081 Uiso 0.455(13) 1 calc PR A 1
H15B H 0.0862 0.3018 0.6789 0.081 Uiso 0.455(13) 1 calc PR A 1
H15C H 0.1159 0.3375 0.7653 0.081 Uiso 0.455(13) 1 calc PR A 1
C16 C 0.1941(5) 0.394(2) 0.7635(9) 0.043(5) Uani 0.455(13) 1 d PDU A 1
H16A H 0.1888 0.4146 0.8079 0.064 Uiso 0.455(13) 1 calc PR A 1
H16B H 0.2110 0.4591 0.7528 0.064 Uiso 0.455(13) 1 calc PR A 1
H16C H 0.2120 0.3192 0.7733 0.064 Uiso 0.455(13) 1 calc PR A 1
C14' C 0.1537(4) 0.3279(13) 0.7019(6) 0.048(4) Uani 0.545(13) 1 d PDU A 2
H14' H 0.1481 0.2419 0.7109 0.057 Uiso 0.545(13) 1 calc PR A 2
C15' C 0.1124(3) 0.3968(10) 0.7006(5) 0.055(3) Uani 0.545(13) 1 d PDU A 2
H15D H 0.1075 0.3760 0.7455 0.082 Uiso 0.545(13) 1 calc PR A 2
H15E H 0.0854 0.3751 0.6551 0.082 Uiso 0.545(13) 1 calc PR A 2
H15F H 0.1180 0.4837 0.7004 0.082 Uiso 0.545(13) 1 calc PR A 2
C16' C 0.1994(6) 0.358(2) 0.7641(10) 0.072(6) Uani 0.545(13) 1 d PDU A 2
H16D H 0.2134 0.4234 0.7477 0.108 Uiso 0.545(13) 1 calc PR A 2
H16E H 0.2191 0.2863 0.7758 0.108 Uiso 0.545(13) 1 calc PR A 2
H16F H 0.1955 0.3826 0.8092 0.108 Uiso 0.545(13) 1 calc PR A 2
C17 C 0.21242(12) 0.5129(3) 0.5610(2) 0.0316(9) Uani 1 1 d . . .
C18 C 0.25283(13) 0.4887(4) 0.6239(2) 0.0419(10) Uani 1 1 d . A .
H18 H 0.2514 0.4520 0.6669 0.050 Uiso 1 1 calc R . .
C19 C 0.29498(14) 0.5167(4) 0.6255(3) 0.0565(13) Uani 1 1 d . . .
H19 H 0.3220 0.4978 0.6688 0.068 Uiso 1 1 calc R A .
C20 C 0.29764(16) 0.5723(4) 0.5639(3) 0.0557(13) Uani 1 1 d . A .
H20 H 0.3265 0.5922 0.5651 0.067 Uiso 1 1 calc R . .
C21 C 0.25865(16) 0.5986(4) 0.5010(3) 0.0483(12) Uani 1 1 d . . .
H21 H 0.2604 0.6364 0.4586 0.058 Uiso 1 1 calc R A .
C22 C 0.21664(14) 0.5694(3) 0.5001(2) 0.0395(10) Uani 1 1 d . A .
H22 H 0.1898 0.5886 0.4565 0.047 Uiso 1 1 calc R . .
O1 O 0.14815(8) 0.5884(2) 0.59842(13) 0.0318(6) Uani 1 1 d DU . .
S1 S 0.1733(4) 0.6978(9) 0.6446(8) 0.035(2) Uani 0.48(6) 1 d PDU A 1
O2 O 0.1931(9) 0.7707(18) 0.6076(17) 0.066(5) Uani 0.48(6) 1 d PDU A 1
O3 O 0.2002(8) 0.663(3) 0.7209(9) 0.061(4) Uani 0.48(6) 1 d PDU A 1
C23 C 0.1257(6) 0.7781(13) 0.6483(12) 0.048(4) Uani 0.48(6) 1 d PDU A 1
F1 F 0.0943(8) 0.804(3) 0.5801(11) 0.064(4) Uani 0.48(6) 1 d PDU A 1
F2 F 0.1393(5) 0.8794(17) 0.6860(14) 0.060(4) Uani 0.48(6) 1 d PDU A 1
F3 F 0.1056(8) 0.7110(17) 0.6819(17) 0.069(5) Uani 0.48(6) 1 d PDU A 1
S1' S 0.1736(4) 0.7010(10) 0.6370(10) 0.046(3) Uani 0.52(6) 1 d PDU A 2
O2' O 0.1842(10) 0.7776(14) 0.5892(18) 0.066(5) Uani 0.52(6) 1 d PDU A 2
O3' O 0.2060(9) 0.679(3) 0.7121(12) 0.078(7) Uani 0.52(6) 1 d PDU A 2
C23' C 0.1260(5) 0.7760(13) 0.6461(9) 0.041(3) Uani 0.52(6) 1 d PDU A 2
F1' F 0.0995(8) 0.827(3) 0.5805(11) 0.073(5) Uani 0.52(6) 1 d PDU A 2
F2' F 0.1420(7) 0.860(2) 0.6986(14) 0.084(6) Uani 0.52(6) 1 d PDU A 2
F3' F 0.0991(6) 0.7023(15) 0.6623(17) 0.055(4) Uani 0.52(6) 1 d PDU A 2
C24 C 0.0750(6) 0.933(2) 0.2659(12) 0.131(8) Uani 0.50 1 d PDU B -1
H24A H 0.0760 1.0203 0.2723 0.196 Uiso 0.50 1 calc PR B -1
H24B H 0.0909 0.9102 0.2346 0.196 Uiso 0.50 1 calc PR B -1
H24C H 0.0899 0.8938 0.3155 0.196 Uiso 0.50 1 calc PR B -1
C25 C 0.0259(6) 0.891(2) 0.2277(10) 0.150(7) Uani 0.50 1 d PDU B -1
H25A H 0.0135 0.9062 0.1727 0.181 Uiso 0.50 1 calc PR B -1
H25B H 0.0237 0.8040 0.2362 0.181 Uiso 0.50 1 calc PR B -1
C26 C 0.0016(9) 0.957(2) 0.259(3) 0.198(10) Uani 0.50 1 d PDU B -1
H26A H 0.0024 1.0432 0.2466 0.238 Uiso 0.50 1 calc PR B -1
H26B H 0.0174 0.9497 0.3150 0.238 Uiso 0.50 1 calc PR B -1
C27 C -0.0441(7) 0.923(2) 0.2363(10) 0.166(8) Uani 0.50 1 d PDU B -1
H27A H -0.0452 0.8447 0.2603 0.199 Uiso 0.50 1 calc PR B -1
H27B H -0.0581 0.9104 0.1809 0.199 Uiso 0.50 1 calc PR B -1
C28 C -0.0706(6) 1.0099(16) 0.2554(10) 0.101(5) Uani 0.50 1 d PDU B -1
H28A H -0.0677 0.9946 0.3068 0.151 Uiso 0.50 1 calc PR B -1
H28B H -0.1027 1.0034 0.2197 0.151 Uiso 0.50 1 calc PR B -1
H28C H -0.0595 1.0912 0.2527 0.151 Uiso 0.50 1 calc PR B -1

loop_
_atom_site_aniso_label
_atom_site_aniso_U_11
_atom_site_aniso_U_22
_atom_site_aniso_U_33
_atom_site_aniso_U_23
_atom_site_aniso_U_13
_atom_site_aniso_U_12
B1 0.029(3) 0.047(3) 0.034(3) 0.004(2) 0.003(2) -0.005(2)
B2 0.028(3) 0.026(2) 0.029(2) -0.0004(19) 0.013(2) 0.0005(19)
C1 0.037(3) 0.046(3) 0.044(2) -0.013(2) 0.010(2) -0.012(2)
C2 0.040(3) 0.077(4) 0.077(4) -0.010(3) 0.003(3) -0.014(3)
C3 0.063(3) 0.055(3) 0.076(3) -0.023(3) 0.017(3) -0.015(3)
C4 0.066(4) 0.053(3) 0.069(3) -0.004(3) 0.022(3) -0.025(3)
P1 0.0284(6) 0.0387(6) 0.0246(5) -0.0004(5) 0.0076(5) 0.0044(5)
C5 0.046(3) 0.071(3) 0.031(2) -0.003(2) 0.017(2) 0.000(2)
C6 0.057(3) 0.080(3) 0.056(3) -0.024(3) 0.030(3) -0.003(3)
C7 0.059(3) 0.132(5) 0.028(3) -0.020(3) 0.010(2) -0.003(3)
C8 0.039(3) 0.046(3) 0.039(2) 0.004(2) 0.007(2) 0.014(2)
C9 0.040(3) 0.081(4) 0.062(3) -0.007(3) -0.002(2) 0.023(3)
C10 0.079(4) 0.057(3) 0.071(3) 0.022(3) 0.027(3) 0.027(3)
C11 0.031(3) 0.035(2) 0.074(3) 0.010(2) 0.013(2) 0.000(2)
C12 0.058(3) 0.045(3) 0.101(4) -0.013(3) 0.036(3) 0.014(2)
C13 0.055(3) 0.039(3) 0.099(4) 0.026(3) 0.006(3) 0.006(2)
P2 0.0234(6) 0.0317(6) 0.0323(6) 0.0050(5) 0.0072(5) -0.0009(5)
C14 0.036(8) 0.069(12) 0.021(6) 0.027(6) 0.002(5) -0.001(7)
C15 0.067(7) 0.053(8) 0.049(6) -0.009(6) 0.030(6) -0.021(6)
C16 0.029(7) 0.078(15) 0.022(7) 0.000(7) 0.011(5) 0.002(8)
C14' 0.049(6) 0.061(9) 0.040(6) 0.034(5) 0.026(5) 0.009(6)
C15' 0.054(6) 0.067(8) 0.055(6) -0.020(5) 0.035(5) -0.011(5)
C16' 0.068(7) 0.077(12) 0.044(8) 0.013(6) -0.003(6) 0.029(7)
C17 0.029(2) 0.028(2) 0.037(2) -0.0018(17) 0.014(2) -0.0028(18)
C18 0.030(3) 0.048(3) 0.043(3) 0.005(2) 0.011(2) -0.004(2)
C19 0.028(3) 0.065(3) 0.069(3) 0.003(3) 0.013(2) -0.007(2)
C20 0.036(3) 0.056(3) 0.086(4) -0.009(3) 0.037(3) -0.011(2)
C21 0.059(3) 0.045(3) 0.062(3) -0.006(2) 0.046(3) -0.007(2)
C22 0.044(3) 0.035(2) 0.046(3) -0.0014(19) 0.026(2) 0.000(2)
O1 0.0273(15) 0.0307(14) 0.0360(14) -0.0067(11) 0.0120(12) -0.0045(11)
S1 0.037(4) 0.026(4) 0.043(4) -0.007(2) 0.019(3) -0.015(3)
O2 0.077(9) 0.059(9) 0.087(9) -0.020(6) 0.058(8) -0.045(8)
O3 0.058(8) 0.074(10) 0.039(5) -0.012(5) 0.008(5) -0.002(6)
C23 0.073(10) 0.024(9) 0.065(11) 0.004(8) 0.045(7) -0.003(7)
F1 0.069(6) 0.052(10) 0.080(7) 0.001(5) 0.040(5) 0.023(6)
F2 0.065(8) 0.033(5) 0.097(9) -0.007(5) 0.050(5) -0.002(4)
F3 0.121(11) 0.046(5) 0.081(11) -0.013(5) 0.083(10) -0.023(6)
S1' 0.038(4) 0.042(5) 0.058(5) -0.015(3) 0.022(3) -0.002(3)
O2' 0.093(11) 0.031(5) 0.118(13) -0.001(6) 0.089(11) 0.002(6)
O3' 0.051(8) 0.070(9) 0.065(8) -0.025(7) -0.023(8) 0.005(7)
C23' 0.052(9) 0.040(9) 0.039(9) -0.012(6) 0.028(6) -0.004(6)
F1' 0.094(9) 0.043(8) 0.071(6) 0.018(5) 0.025(6) 0.024(6)
F2' 0.154(12) 0.037(7) 0.080(7) -0.038(7) 0.066(6) -0.015(5)
F3' 0.056(6) 0.050(5) 0.079(10) -0.003(5) 0.047(6) 0.009(4)
C24 0.091(10) 0.18(2) 0.128(18) -0.011(14) 0.052(13) -0.048(15)
C25 0.079(11) 0.27(2) 0.074(12) -0.029(12) 0.007(9) 0.011(12)
C26 0.086(9) 0.44(2) 0.049(18) -0.007(16) 0.008(11) 0.077(17)
C27 0.116(14) 0.31(2) 0.078(13) 0.018(14) 0.045(14) 0.087(16)
C28 0.088(10) 0.143(15) 0.064(9) 0.002(10) 0.026(8) 0.028(11)

loop_
_atom_type_symbol
_atom_type_description
_atom_type_scat_dispersion_real
_atom_type_scat_dispersion_imag
_atom_type_scat_source
C C 0.0033 0.0016 'International Tables Vol C Tables 4.2.6.8 and 6.1.1.4'
H H 0.0000 0.0000 'International Tables Vol C Tables 4.2.6.8 and 6.1.1.4'
B B 0.0013 0.0007 'International Tables Vol C Tables 4.2.6.8 and 6.1.1.4'
O O 0.0106 0.0060 'International Tables Vol C Tables 4.2.6.8 and 6.1.1.4'
F F 0.0171 0.0103 'International Tables Vol C Tables 4.2.6.8 and 6.1.1.4'
P P 0.1023 0.0942 'International Tables Vol C Tables 4.2.6.8 and 6.1.1.4'
S S 0.1246 0.1234 'International Tables Vol C Tables 4.2.6.8 and 6.1.1.4'

loop_
_geom_angle_atom_site_label_1
_geom_angle_atom_site_label_2
_geom_angle_atom_site_label_3
_geom_angle
C1 B1 P2 127.0(3)
C1 B1 P1 130.1(3)
P2 B1 P1 90.35(19)
O1 B2 C17 112.3(3)
O1 B2 P2 107.0(2)
C17 B2 P2 119.7(3)
O1 B2 P1 103.6(2)
C17 B2 P1 122.6(3)
P2 B2 P1 88.19(16)
C2 C1 C4 108.1(4)
C2 C1 C3 106.7(3)
C4 C1 C3 106.6(4)
C2 C1 B1 111.4(4)
C4 C1 B1 110.1(3)
C3 C1 B1 113.7(3)
C5 P1 C8 106.66(19)
C5 P1 B1 125.2(2)
C8 P1 B1 110.0(2)
C5 P1 B2 117.20(18)
C8 P1 B2 106.74(17)
B1 P1 B2 89.23(17)
C6 C5 C7 110.5(4)
C6 C5 P1 113.4(3)
C7 C5 P1 112.7(3)
C10 C8 C9 112.3(4)
C10 C8 P1 111.9(3)
C9 C8 P1 116.5(3)
C12 C11 C13 110.1(4)
C12 C11 P2 114.6(3)
C13 C11 P2 112.8(3)
C11 P2 C14' 97.4(4)
C11 P2 C14 111.5(6)
C14' P2 C14 16.9(7)
C11 P2 B1 124.1(2)
C14' P2 B1 113.3(4)
C14 P2 B1 109.5(5)
C11 P2 B2 114.11(18)
C14' P2 B2 120.4(5)
C14 P2 B2 104.7(5)
B1 P2 B2 89.67(18)
C16 C14 C15 109.7(11)
C16 C14 P2 114.1(10)
C15 C14 P2 117.5(9)
C16' C14' C15' 117.4(12)
C16' C14' P2 112.6(11)
C15' C14' P2 110.7(8)
C18 C17 C22 116.4(3)
C18 C17 B2 120.9(3)
C22 C17 B2 122.6(3)
C19 C18 C17 121.8(4)
C18 C19 C20 119.9(4)
C21 C20 C19 120.1(4)
C20 C21 C22 119.3(4)
C21 C22 C17 122.4(4)
S1' O1 S1 5.9(11)
S1' O1 B2 128.6(6)
S1 O1 B2 131.5(5)
O2 S1 O3 118.8(12)
O2 S1 O1 113.6(11)
O3 S1 O1 109.9(12)
O2 S1 C23 108.5(11)
O3 S1 C23 104.3(12)
O1 S1 C23 99.4(7)
F2 C23 F1 108.4(14)
F2 C23 F3 108.8(13)
F1 C23 F3 106.7(14)
F2 C23 S1 110.7(11)
F1 C23 S1 111.9(12)
F3 C23 S1 110.2(11)
O2' S1' O3' 120.6(12)
O2' S1' O1 113.8(11)
O3' S1' O1 112.6(12)
O2' S1' C23' 103.8(9)
O3' S1' C23' 105.4(11)
O1 S1' C23' 96.9(7)
F2' C23' F3' 109.5(12)
F2' C23' F1' 109.4(13)
F3' C23' F1' 105.5(12)
F2' C23' S1' 109.0(10)
F3' C23' S1' 114.0(10)
F1' C23' S1' 109.3(11)
C26 C25 C24 107(2)
C25 C26 C27 115(3)
C26 C27 C28 113(2)

loop_
_geom_bond_atom_site_label_1
_geom_bond_atom_site_label_2
_geom_bond_distance
B1 C1 1.610(6)
B1 P2 1.995(4)
B1 P1 2.001(5)
B2 O1 1.541(4)
B2 C17 1.603(5)
B2 P2 2.031(4)
B2 P1 2.041(4)
C1 C2 1.532(6)
C1 C4 1.535(6)
C1 C3 1.558(6)
P1 C5 1.850(4)
P1 C8 1.853(4)
C5 C6 1.526(6)
C5 C7 1.545(5)
C8 C10 1.534(6)
C8 C9 1.537(6)
C11 C12 1.488(6)
C11 C13 1.544(5)
C11 P2 1.843(4)
P2 C14' 1.854(10)
P2 C14 1.887(11)
C14 C16 1.511(12)
C14 C15 1.541(13)
C14' C16' 1.504(12)
C14' C15' 1.529(12)
C17 C18 1.393(5)
C17 C22 1.399(5)
C18 C19 1.385(5)
C19 C20 1.385(6)
C20 C21 1.372(6)
C21 C22 1.389(5)
O1 S1' 1.511(9)
O1 S1 1.527(9)
S1 O2 1.404(10)
S1 O3 1.427(10)
S1 C23 1.806(11)
C23 F2 1.314(11)
C23 F1 1.323(12)
C23 F3 1.326(11)
S1' O2' 1.404(10)
S1' O3' 1.420(10)
S1' C23' 1.822(10)
C23' F2' 1.317(10)
C23' F3' 1.326(11)
C23' F1' 1.331(11)
C24 C25 1.515(17)
C25 C26 1.39(2)
C26 C27 1.41(3)
C27 C28 1.440(17)
